data_4066053
loop_
_publ_author_name
'Stanek, Kyrill'
'Czarniecki, Barbara'
'Aardoom, Raphael'
'R\"uegger, Heinz'
'Togni, Antonio'

_publ_section_title
;
 Remote C&#x2212;F&#x2212;Metal Interactions in Late-Transition-Metal
 Complexes
;
_journal_issue 11
_journal_name_full Organometallics
_journal_page_first 2540
_journal_paper_doi 10.1021/om100261e
_journal_volume 29
_journal_year 2010
_chemical_formula_moiety 'C25 H18 Cl F4 P Pd'
_chemical_formula_sum 'C25 H18 Cl F4 P Pd'
_chemical_formula_weight 567.21
_chemical_melting_point ?
_chemical_name_systematic
; 
 ? 
;
_space_group_IT_number 14
_symmetry_cell_setting monoclinic
_symmetry_Int_Tables_number 14
_symmetry_space_group_name_Hall '-P 2ybc'
_symmetry_space_group_name_H-M 'P 1 21/c 1'
_atom_sites_solution_hydrogens geom
_atom_sites_solution_primary direct
_atom_sites_solution_secondary difmap
_audit_creation_method SHELXL-97
_cell_angle_alpha 90.00
_cell_angle_beta 108.461(5)
_cell_angle_gamma 90.00
_cell_formula_units_Z 4
_cell_length_a 12.554(3)
_cell_length_b 13.458(3)
_cell_length_c 14.177(4)
_cell_measurement_reflns_used 5769
_cell_measurement_temperature 100(2)
_cell_measurement_theta_max 32.07
_cell_measurement_theta_min 2.98
_cell_volume 2272.0(10)
_computing_cell_refinement 'Bruker SMART'
_computing_data_collection 'Bruker SMART'
_computing_data_reduction 'Bruker SAINT'
_computing_molecular_graphics 'Bruker SHELXTL'
_computing_publication_material 'Bruker SHELXTL'
_computing_structure_refinement 'SHELXL-97 (Sheldrick, 1997)'
_computing_structure_solution 'SHELXS-97 (Sheldrick, 1990)'
_diffrn_ambient_temperature 100(2)
_diffrn_measured_fraction_theta_full 0.997
_diffrn_measured_fraction_theta_max 0.997
_diffrn_measurement_device_type 'CCD area detector'
_diffrn_measurement_method 'phi and omega scans'
_diffrn_radiation_monochromator graphite
_diffrn_radiation_source 'sealed tube'
_diffrn_radiation_type MoK\a
_diffrn_radiation_wavelength 0.71073
_diffrn_reflns_av_R_equivalents 0.0901
_diffrn_reflns_av_sigmaI/netI 0.0398
_diffrn_reflns_limit_h_max 17
_diffrn_reflns_limit_h_min -17
_diffrn_reflns_limit_k_max 18
_diffrn_reflns_limit_k_min -18
_diffrn_reflns_limit_l_max 19
_diffrn_reflns_limit_l_min -19
_diffrn_reflns_number 65221
_diffrn_reflns_theta_full 29.08
_diffrn_reflns_theta_max 29.08
_diffrn_reflns_theta_min 2.14
_exptl_absorpt_coefficient_mu 1.048
_exptl_absorpt_correction_T_max 0.9398
_exptl_absorpt_correction_T_min 0.8022
_exptl_absorpt_correction_type empirical
_exptl_absorpt_process_details SADABS-2004/1
_exptl_crystal_colour colorless
_exptl_crystal_density_diffrn 1.658
_exptl_crystal_density_meas ?
_exptl_crystal_density_method 'not measured'
_exptl_crystal_description plate
_exptl_crystal_F_000 1128
_exptl_crystal_size_max 0.22
_exptl_crystal_size_mid 0.20
_exptl_crystal_size_min 0.06
_refine_diff_density_max 1.506
_refine_diff_density_min -1.871
_refine_diff_density_rms 0.135
_refine_ls_extinction_method none
_refine_ls_goodness_of_fit_ref 1.124
_refine_ls_hydrogen_treatment riding
_refine_ls_matrix_type full
_refine_ls_number_parameters 289
_refine_ls_number_reflns 6080
_refine_ls_number_restraints 0
_refine_ls_restrained_S_all 1.124
_refine_ls_R_factor_all 0.0566
_refine_ls_R_factor_gt 0.0479
_refine_ls_shift/su_max 0.001
_refine_ls_shift/su_mean 0.000
_refine_ls_structure_factor_coef Fsqd
_refine_ls_weighting_details 'calc w=1/[\s^2^(Fo^2^)+(0.0539P)^2^+3.4963P] where P=(Fo^2^+2Fc^2^)/3'
_refine_ls_weighting_scheme calc
_refine_ls_wR_factor_gt 0.1087
_refine_ls_wR_factor_ref 0.1126
_reflns_number_gt 5304
_reflns_number_total 6080
_reflns_threshold_expression >2sigma(I)
_cod_data_source_file om100261e_si_002.cif
_cod_data_source_block Compound_15
_cod_depositor_comments
;
The following automatic conversions were performed:

'_chemical_melting_point' value 'not measured' was changed to '?' -
the value is undefined or not given.

'_symmetry_cell_setting' value
'Monoclinic' changed to 'monoclinic' according to
/home/saulius/struct/CIF-dictionaries/cif_core.dic dictionary named
'cif_core.dic' version 2.4.1 from 2010-06-29.

Automatic conversion script
Id: cif_fix_values 1715 2011-07-08 13:25:40Z adriana 

The following automatic conversions were performed:

'_exptl_crystal_density_meas' value 'not measured' was changed to '?'
- the value is perceived as not measured.

Automatic conversion script
Id: cif_fix_values 3008 2015-01-20 13:52:24Z robertas 
;
_cod_original_cell_volume 2272.1(10)
_cod_original_sg_symbol_H-M 'P 21/c'
_cod_database_code 4066053

loop_
_symmetry_equiv_pos_as_xyz
'x, y, z'
'-x, y+1/2, -z+1/2'
'-x, -y, -z'
'x, -y-1/2, z-1/2'

loop_
_atom_site_label
_atom_site_type_symbol
_atom_site_fract_x
_atom_site_fract_y
_atom_site_fract_z
_atom_site_U_iso_or_equiv
_atom_site_adp_type
_atom_site_occupancy
_atom_site_symmetry_multiplicity
_atom_site_calc_flag
_atom_site_refinement_flags
Pd1 Pd 0.83541(2) 0.969547(18) 0.076606(16) 0.01758(8) Uani 1 1 d .
Cl1 Cl 0.94957(7) 1.06809(6) 0.20729(6) 0.02510(17) Uani 1 1 d .
P1 P 0.77889(7) 0.86860(6) 0.18338(6) 0.01680(16) Uani 1 1 d .
F1 F 0.98249(16) 0.79415(15) 0.15847(13) 0.0208(4) Uani 1 1 d .
F2 F 1.20399(16) 0.76226(15) 0.20288(14) 0.0240(4) Uani 1 1 d .
F3 F 1.34378(17) 0.77631(17) 0.39085(15) 0.0292(5) Uani 1 1 d .
F4 F 1.26170(18) 0.82405(18) 0.54115(14) 0.0313(5) Uani 1 1 d .
C1 C 0.8820(3) 0.8542(2) 0.3091(2) 0.0172(6) Uani 1 1 d .
C2 C 0.8460(3) 0.8731(3) 0.3906(2) 0.0230(7) Uani 1 1 d .
H2 H 0.7683 0.8844 0.3798 0.028 Uiso 1 1 calc R
C3 C 0.9211(3) 0.8759(3) 0.4891(2) 0.0265(7) Uani 1 1 d .
H3 H 0.8930 0.8883 0.5428 0.032 Uiso 1 1 calc R
C4 C 1.0333(3) 0.8611(3) 0.5077(2) 0.0257(7) Uani 1 1 d .
H4 H 1.0834 0.8658 0.5737 0.031 Uiso 1 1 calc R
C5 C 1.0749(3) 0.8386(2) 0.4278(2) 0.0198(6) Uani 1 1 d .
C6 C 1.1907(3) 0.8192(3) 0.4470(2) 0.0218(6) Uani 1 1 d .
C7 C 1.2336(3) 0.7957(2) 0.3725(2) 0.0203(6) Uani 1 1 d .
C8 C 1.1608(3) 0.7903(2) 0.2744(2) 0.0187(6) Uani 1 1 d .
C9 C 1.0487(3) 0.8082(2) 0.2534(2) 0.0170(6) Uani 1 1 d .
C10 C 0.9999(3) 0.8342(2) 0.3272(2) 0.0173(6) Uani 1 1 d .
C11 C 0.7299(3) 0.7433(2) 0.1419(2) 0.0202(6) Uani 1 1 d .
C12 C 0.6376(3) 0.7314(3) 0.0549(3) 0.0261(7) Uani 1 1 d .
H12 H 0.5981 0.7881 0.0217 0.031 Uiso 1 1 calc R
C13 C 0.6042(3) 0.6366(3) 0.0173(3) 0.0297(8) Uani 1 1 d .
H13 H 0.5410 0.6289 -0.0407 0.036 Uiso 1 1 calc R
C14 C 0.6632(3) 0.5535(3) 0.0644(3) 0.0269(7) Uani 1 1 d .
H14 H 0.6417 0.4892 0.0375 0.032 Uiso 1 1 calc R
C15 C 0.7538(3) 0.5646(3) 0.1511(3) 0.0228(6) Uani 1 1 d .
H15 H 0.7934 0.5078 0.1840 0.027 Uiso 1 1 calc R
C16 C 0.7863(3) 0.6594(2) 0.1897(2) 0.0194(6) Uani 1 1 d .
H16 H 0.8477 0.6665 0.2492 0.023 Uiso 1 1 calc R
C17 C 0.6588(3) 0.9281(3) 0.2089(2) 0.0225(6) Uani 1 1 d .
C18 C 0.6636(3) 1.0309(3) 0.2216(3) 0.0287(7) Uani 1 1 d .
H18 H 0.7246 1.0674 0.2131 0.034 Uiso 1 1 calc R
C19 C 0.5785(3) 1.0803(3) 0.2471(3) 0.0341(9) Uani 1 1 d .
H19 H 0.5822 1.1503 0.2561 0.041 Uiso 1 1 calc R
C20 C 0.4887(3) 1.0276(4) 0.2591(3) 0.0348(9) Uani 1 1 d .
H20 H 0.4315 1.0613 0.2772 0.042 Uiso 1 1 calc R
C21 C 0.4828(3) 0.9257(4) 0.2445(3) 0.0375(10) Uani 1 1 d .
H21 H 0.4203 0.8898 0.2511 0.045 Uiso 1 1 calc R
C22 C 0.5676(3) 0.8751(3) 0.2202(3) 0.0311(8) Uani 1 1 d .
H22 H 0.5635 0.8050 0.2114 0.037 Uiso 1 1 calc R
C23 C 0.7429(4) 0.9044(3) -0.0612(2) 0.0354(9) Uani 1 1 d .
H23A H 0.7484 0.8313 -0.0659 0.042 Uiso 1 1 calc R
H23B H 0.6659 0.9302 -0.0927 0.042 Uiso 1 1 calc R
C24 C 0.8305(4) 0.9599(4) -0.0771(3) 0.0479(12) Uani 1 1 d .
H24A H 0.8922 0.9237 -0.0930 0.058 Uiso 1 1 calc R
C25 C 0.8459(4) 1.0588(4) -0.0508(3) 0.0430(11) Uani 1 1 d .
H25A H 0.7822 1.1041 -0.0817 0.052 Uiso 1 1 calc R
H25B H 0.9201 1.0877 -0.0453 0.052 Uiso 1 1 calc R

loop_
_atom_site_aniso_label
_atom_site_aniso_U_11
_atom_site_aniso_U_22
_atom_site_aniso_U_33
_atom_site_aniso_U_23
_atom_site_aniso_U_13
_atom_site_aniso_U_12
Pd1 0.01978(13) 0.02395(13) 0.00992(11) 0.00316(8) 0.00600(8) 0.00146(9)
Cl1 0.0277(4) 0.0246(4) 0.0233(4) -0.0031(3) 0.0085(3) -0.0044(3)
P1 0.0178(4) 0.0235(4) 0.0097(3) 0.0017(3) 0.0052(3) 0.0005(3)
F1 0.0226(9) 0.0310(10) 0.0079(8) -0.0021(7) 0.0035(7) 0.0016(8)
F2 0.0236(9) 0.0330(10) 0.0191(9) -0.0003(8) 0.0120(8) 0.0034(8)
F3 0.0181(9) 0.0444(13) 0.0237(10) 0.0041(9) 0.0048(8) 0.0013(9)
F4 0.0268(10) 0.0511(13) 0.0115(9) 0.0039(9) -0.0003(8) -0.0028(9)
C1 0.0206(14) 0.0223(14) 0.0097(12) 0.0020(11) 0.0063(11) 0.0011(11)
C2 0.0270(16) 0.0331(17) 0.0115(13) 0.0023(12) 0.0100(12) 0.0045(13)
C3 0.0338(18) 0.0364(19) 0.0124(14) 0.0020(13) 0.0116(13) 0.0048(15)
C4 0.0323(18) 0.0325(18) 0.0119(14) 0.0021(13) 0.0062(13) 0.0010(14)
C5 0.0229(15) 0.0240(15) 0.0121(13) 0.0026(11) 0.0050(12) -0.0014(12)
C6 0.0225(15) 0.0277(16) 0.0122(13) 0.0021(12) 0.0011(11) -0.0034(13)
C7 0.0161(14) 0.0263(16) 0.0182(14) 0.0047(12) 0.0048(11) -0.0012(12)
C8 0.0223(15) 0.0210(14) 0.0155(14) 0.0025(11) 0.0096(12) 0.0009(12)
C9 0.0202(14) 0.0213(14) 0.0085(12) 0.0005(10) 0.0033(11) -0.0019(11)
C10 0.0212(14) 0.0190(14) 0.0118(13) 0.0015(11) 0.0056(11) -0.0007(11)
C11 0.0225(15) 0.0258(16) 0.0148(14) -0.0005(12) 0.0092(12) -0.0046(12)
C12 0.0250(17) 0.0302(17) 0.0202(16) 0.0027(13) 0.0032(13) -0.0023(13)
C13 0.0263(17) 0.040(2) 0.0203(16) -0.0042(14) 0.0041(14) -0.0103(15)
C14 0.0262(17) 0.0311(18) 0.0273(17) -0.0031(14) 0.0141(14) -0.0066(14)
C15 0.0216(15) 0.0262(16) 0.0232(16) 0.0004(13) 0.0111(13) -0.0018(13)
C16 0.0184(14) 0.0273(16) 0.0146(13) 0.0003(12) 0.0082(11) -0.0021(12)
C17 0.0221(15) 0.0340(18) 0.0117(13) 0.0025(12) 0.0057(12) 0.0046(13)
C18 0.0248(17) 0.039(2) 0.0246(17) -0.0044(15) 0.0107(14) 0.0029(15)
C19 0.0318(19) 0.047(2) 0.0253(18) -0.0043(16) 0.0116(15) 0.0137(17)
C20 0.0291(18) 0.069(3) 0.0117(14) 0.0051(16) 0.0146(13) 0.0154(18)
C21 0.0247(18) 0.066(3) 0.0270(18) 0.0147(19) 0.0159(15) 0.0058(18)
C22 0.0266(17) 0.045(2) 0.0251(17) 0.0095(16) 0.0128(14) 0.0015(16)
C23 0.042(2) 0.052(2) 0.0088(14) -0.0010(15) 0.0028(14) -0.0089(18)
C24 0.054(3) 0.076(3) 0.0164(17) 0.0016(19) 0.0143(18) -0.009(2)
C25 0.054(3) 0.052(3) 0.0213(18) 0.0172(18) 0.0101(18) -0.008(2)

loop_
_atom_type_symbol
_atom_type_description
_atom_type_scat_dispersion_real
_atom_type_scat_dispersion_imag
_atom_type_scat_source
C C 0.0033 0.0016 'International Tables Vol C Tables 4.2.6.8 and 6.1.1.4'
H H 0.0000 0.0000 'International Tables Vol C Tables 4.2.6.8 and 6.1.1.4'
F F 0.0171 0.0103 'International Tables Vol C Tables 4.2.6.8 and 6.1.1.4'
P P 0.1023 0.0942 'International Tables Vol C Tables 4.2.6.8 and 6.1.1.4'
Cl Cl 0.1484 0.1585 'International Tables Vol C Tables 4.2.6.8 and 6.1.1.4'
Pd Pd -0.9988 1.0072 'International Tables Vol C Tables 4.2.6.8 and 6.1.1.4'

loop_
_geom_angle_atom_site_label_1
_geom_angle_atom_site_label_2
_geom_angle_atom_site_label_3
_geom_angle
C23 Pd1 C24 38.26(17)
C23 Pd1 C25 68.19(17)
C24 Pd1 C25 36.78(19)
C23 Pd1 P1 99.71(11)
C24 Pd1 P1 135.13(14)
C25 Pd1 P1 165.44(13)
C23 Pd1 Cl1 167.24(11)
C24 Pd1 Cl1 129.89(14)
C25 Pd1 Cl1 99.07(13)
P1 Pd1 Cl1 93.00(3)
C23 Pd1 F1 97.00(13)
C24 Pd1 F1 99.24(16)
C25 Pd1 F1 123.84(15)
P1 Pd1 F1 63.99(4)
Cl1 Pd1 F1 89.55(4)
C11 P1 C17 104.54(16)
C11 P1 C1 105.95(15)
C17 P1 C1 102.88(14)
C11 P1 Pd1 118.34(10)
C17 P1 Pd1 108.30(11)
C1 P1 Pd1 115.25(10)
C9 F1 Pd1 112.60(17)
C2 C1 C10 118.1(3)
C2 C1 P1 117.9(2)
C10 C1 P1 123.7(2)
C1 C2 C3 122.3(3)
C4 C3 C2 120.7(3)
C3 C4 C5 119.7(3)
C6 C5 C4 120.0(3)
C6 C5 C10 119.5(3)
C4 C5 C10 120.5(3)
F4 C6 C7 118.5(3)
F4 C6 C5 119.8(3)
C7 C6 C5 121.8(3)
F3 C7 C6 121.8(3)
F3 C7 C8 119.1(3)
C6 C7 C8 119.1(3)
F2 C8 C9 121.3(3)
F2 C8 C7 118.0(3)
C9 C8 C7 120.6(3)
F1 C9 C8 117.3(3)
F1 C9 C10 119.9(3)
C8 C9 C10 122.8(3)
C9 C10 C5 116.3(3)
C9 C10 C1 125.0(3)
C5 C10 C1 118.6(3)
C16 C11 C12 119.0(3)
C16 C11 P1 121.7(2)
C12 C11 P1 119.1(3)
C13 C12 C11 120.3(3)
C14 C13 C12 120.1(3)
C13 C14 C15 120.0(3)
C14 C15 C16 119.9(3)
C11 C16 C15 120.7(3)
C18 C17 C22 119.6(3)
C18 C17 P1 116.9(3)
C22 C17 P1 123.5(3)
C17 C18 C19 120.0(4)
C20 C19 C18 120.4(4)
C21 C20 C19 119.7(3)
C20 C21 C22 120.7(4)
C21 C22 C17 119.7(4)
C24 C23 Pd1 72.6(2)
C25 C24 C23 121.3(5)
C25 C24 Pd1 73.3(2)
C23 C24 Pd1 69.2(2)
C24 C25 Pd1 69.9(2)

loop_
_geom_bond_atom_site_label_1
_geom_bond_atom_site_label_2
_geom_bond_distance
Pd1 C23 2.120(4)
Pd1 C24 2.164(4)
Pd1 C25 2.208(4)
Pd1 P1 2.3068(9)
Pd1 Cl1 2.3588(9)
Pd1 F1 2.995(2)
P1 C11 1.827(3)
P1 C17 1.841(3)
P1 C1 1.852(3)
F1 C9 1.353(3)
F2 C8 1.346(3)
F3 C7 1.349(4)
F4 C6 1.352(4)
C1 C2 1.391(4)
C1 C10 1.445(4)
C2 C3 1.417(5)
C3 C4 1.363(5)
C4 C5 1.422(4)
C5 C6 1.416(5)
C5 C10 1.440(4)
C6 C7 1.366(5)
C7 C8 1.404(4)
C8 C9 1.365(4)
C9 C10 1.413(4)
C11 C16 1.390(5)
C11 C12 1.409(5)
C12 C13 1.394(5)
C13 C14 1.391(6)
C14 C15 1.393(5)
C15 C16 1.397(5)
C17 C18 1.395(5)
C17 C22 1.400(5)
C18 C19 1.399(5)
C19 C20 1.387(6)
C20 C21 1.386(7)
C21 C22 1.396(6)
C23 C24 1.404(6)
C24 C25 1.380(7)

loop_
_geom_torsion_atom_site_label_1
_geom_torsion_atom_site_label_2
_geom_torsion_atom_site_label_3
_geom_torsion_atom_site_label_4
_geom_torsion
C23 Pd1 P1 C11 24.70(18)
C24 Pd1 P1 C11 7.9(3)
C25 Pd1 P1 C11 57.5(6)
Cl1 Pd1 P1 C11 -156.43(13)
F1 Pd1 P1 C11 -68.40(13)
C23 Pd1 P1 C17 -93.91(18)
C24 Pd1 P1 C17 -110.7(2)
C25 Pd1 P1 C17 -61.1(6)
Cl1 Pd1 P1 C17 84.96(12)
F1 Pd1 P1 C17 172.99(12)
C23 Pd1 P1 C1 151.53(17)
C24 Pd1 P1 C1 134.7(2)
C25 Pd1 P1 C1 -175.7(6)
Cl1 Pd1 P1 C1 -29.60(11)
F1 Pd1 P1 C1 58.43(12)
C23 Pd1 F1 C9 -174.7(2)
C24 Pd1 F1 C9 146.7(2)
C25 Pd1 F1 C9 116.9(2)
P1 Pd1 F1 C9 -77.30(17)
Cl1 Pd1 F1 C9 16.26(17)
C11 P1 C1 C2 -99.6(3)
C17 P1 C1 C2 9.9(3)
Pd1 P1 C1 C2 127.5(2)
C11 P1 C1 C10 86.7(3)
C17 P1 C1 C10 -163.9(3)
Pd1 P1 C1 C10 -46.2(3)
C10 C1 C2 C3 1.9(5)
P1 C1 C2 C3 -172.2(3)
C1 C2 C3 C4 0.7(6)
C2 C3 C4 C5 -2.5(6)
C3 C4 C5 C6 -177.5(3)
C3 C4 C5 C10 1.8(5)
C4 C5 C6 F4 -1.2(5)
C10 C5 C6 F4 179.5(3)
C4 C5 C6 C7 178.9(3)
C10 C5 C6 C7 -0.4(5)
F4 C6 C7 F3 0.8(5)
C5 C6 C7 F3 -179.4(3)
F4 C6 C7 C8 179.9(3)
C5 C6 C7 C8 -0.2(5)
F3 C7 C8 F2 2.4(4)
C6 C7 C8 F2 -176.8(3)
F3 C7 C8 C9 179.1(3)
C6 C7 C8 C9 0.0(5)
Pd1 F1 C9 C8 -128.8(2)
Pd1 F1 C9 C10 55.2(3)
F2 C8 C9 F1 1.7(4)
C7 C8 C9 F1 -175.0(3)
F2 C8 C9 C10 177.6(3)
C7 C8 C9 C10 0.9(5)
F1 C9 C10 C5 174.4(3)
C8 C9 C10 C5 -1.5(5)
F1 C9 C10 C1 -4.4(5)
C8 C9 C10 C1 179.8(3)
C6 C5 C10 C9 1.2(4)
C4 C5 C10 C9 -178.1(3)
C6 C5 C10 C1 -180.0(3)
C4 C5 C10 C1 0.8(5)
C2 C1 C10 C9 176.2(3)
P1 C1 C10 C9 -10.0(5)
C2 C1 C10 C5 -2.5(4)
P1 C1 C10 C5 171.2(2)
C17 P1 C11 C16 -123.0(3)
C1 P1 C11 C16 -14.7(3)
Pd1 P1 C11 C16 116.5(2)
C17 P1 C11 C12 61.9(3)
C1 P1 C11 C12 170.2(3)
Pd1 P1 C11 C12 -58.6(3)
C16 C11 C12 C13 -0.4(5)
P1 C11 C12 C13 174.9(3)
C11 C12 C13 C14 -1.3(5)
C12 C13 C14 C15 1.9(5)
C13 C14 C15 C16 -1.0(5)
C12 C11 C16 C15 1.3(5)
P1 C11 C16 C15 -173.8(2)
C14 C15 C16 C11 -0.7(5)
C11 P1 C17 C18 -166.8(3)
C1 P1 C17 C18 82.7(3)
Pd1 P1 C17 C18 -39.7(3)
C11 P1 C17 C22 16.2(3)
C1 P1 C17 C22 -94.3(3)
Pd1 P1 C17 C22 143.2(3)
C22 C17 C18 C19 0.9(5)
P1 C17 C18 C19 -176.2(3)
C17 C18 C19 C20 -0.4(6)
C18 C19 C20 C21 -0.8(6)
C19 C20 C21 C22 1.5(6)
C20 C21 C22 C17 -1.0(6)
C18 C17 C22 C21 -0.2(5)
P1 C17 C22 C21 176.7(3)
C25 Pd1 C23 C24 27.7(3)
P1 Pd1 C23 C24 -160.8(3)
Cl1 Pd1 C23 C24 24.4(8)
F1 Pd1 C23 C24 -96.1(3)
Pd1 C23 C24 C25 -53.8(4)
C23 Pd1 C24 C25 134.0(5)
P1 Pd1 C24 C25 161.4(2)
Cl1 Pd1 C24 C25 -39.2(4)
F1 Pd1 C24 C25 -136.4(3)
C25 Pd1 C24 C23 -134.0(5)
P1 Pd1 C24 C23 27.4(4)
Cl1 Pd1 C24 C23 -173.2(2)
F1 Pd1 C24 C23 89.6(3)
C23 C24 C25 Pd1 52.0(4)
C23 Pd1 C25 C24 -28.7(3)
P1 Pd1 C25 C24 -63.8(7)
Cl1 Pd1 C25 C24 150.6(3)
F1 Pd1 C25 C24 55.0(3)
